data_4078305
loop_
_publ_author_name
'Brown, Zachary D.'
'Guo, Jing-Dong'
'Nagase, Shigeru'
'Power, Philip P.'

_publ_section_title
;
 Experimental and Computational Study of Auxiliary Molecular Effects on
 the Mechanism of the Addition of Hydrazines to a Low-Valent Germanium
 Complex
;
_journal_issue 9
_journal_name_full Organometallics
_journal_page_first 3768
_journal_paper_doi 10.1021/om300271c
_journal_volume 31
_journal_year 2012
_chemical_formula_sum 'C49 H57 Ge N2'
_chemical_formula_weight 746.56
_chemical_name_systematic
; 
 ? 
;
_space_group_IT_number 14
_symmetry_cell_setting monoclinic
_symmetry_space_group_name_Hall '-P 2ybc'
_symmetry_space_group_name_H-M 'P 1 21/c 1'
_atom_sites_solution_hydrogens geom
_atom_sites_solution_primary direct
_atom_sites_solution_secondary difmap
_audit_creation_method SHELXL-97
_cell_angle_alpha 90.00
_cell_angle_beta 92.666(2)
_cell_angle_gamma 90.00
_cell_formula_units_Z 4
_cell_length_a 10.8998(7)
_cell_length_b 16.5284(11)
_cell_length_c 22.2944(14)
_cell_measurement_reflns_used 9796
_cell_measurement_temperature 90(2)
_cell_measurement_theta_max 68.50
_cell_measurement_theta_min 3.33
_cell_volume 4012.1(4)
_computing_cell_refinement 'SAINT (7.68A) (Bruker, 2009)'
_computing_data_collection 'Apex2 (2010-11.3) (Bruker, 2010)'
_computing_data_reduction 'SAINT (7.68A) (Bruker, 2009)'
_computing_molecular_graphics 'Bruker SHELXTL'
_computing_publication_material 'Bruker SHELXTL'
_computing_structure_refinement 'SHELXL-97 (Sheldrick, 2008)'
_computing_structure_solution 'SHELXS-97 (Sheldrick, 2008)'
_diffrn_ambient_temperature 90(2)
_diffrn_measured_fraction_theta_full 0.953
_diffrn_measured_fraction_theta_max 0.953
_diffrn_measurement_device_type 'Bruker Duo APEXII CCD'
_diffrn_measurement_method '\f and \w scans'
_diffrn_radiation_monochromator graphite
_diffrn_radiation_source 'fine-focus sealed tube'
_diffrn_radiation_type CuK\a
_diffrn_radiation_wavelength 1.54178
_diffrn_reflns_av_R_equivalents 0.0348
_diffrn_reflns_av_sigmaI/netI 0.0345
_diffrn_reflns_limit_h_max 13
_diffrn_reflns_limit_h_min -13
_diffrn_reflns_limit_k_max 15
_diffrn_reflns_limit_k_min -19
_diffrn_reflns_limit_l_max 26
_diffrn_reflns_limit_l_min -26
_diffrn_reflns_number 26219
_diffrn_reflns_theta_full 68.50
_diffrn_reflns_theta_max 68.50
_diffrn_reflns_theta_min 3.33
_exptl_absorpt_coefficient_mu 1.294
_exptl_absorpt_correction_T_max 0.6914
_exptl_absorpt_correction_T_min 0.4498
_exptl_absorpt_correction_type multi-scan
_exptl_absorpt_process_details 'SADABS 2008/1 (Sheldrick, 2008)'
_exptl_crystal_colour colorless
_exptl_crystal_density_diffrn 1.236
_exptl_crystal_density_method 'not measured'
_exptl_crystal_description block
_exptl_crystal_F_000 1588
_exptl_crystal_size_max 0.74
_exptl_crystal_size_mid 0.43
_exptl_crystal_size_min 0.31
_refine_diff_density_max 0.694
_refine_diff_density_min -0.744
_refine_diff_density_rms 0.068
_refine_ls_extinction_method none
_refine_ls_goodness_of_fit_ref 1.274
_refine_ls_hydrogen_treatment mixed
_refine_ls_matrix_type full
_refine_ls_number_parameters 499
_refine_ls_number_reflns 7039
_refine_ls_number_restraints 3
_refine_ls_restrained_S_all 1.274
_refine_ls_R_factor_all 0.0573
_refine_ls_R_factor_gt 0.0571
_refine_ls_shift/su_max 0.003
_refine_ls_shift/su_mean 0.000
_refine_ls_structure_factor_coef Fsqd
_refine_ls_weighting_details 'calc w=1/[\s^2^(Fo^2^)+(0.0001P)^2^+10.0207P] where P=(Fo^2^+2Fc^2^)/3'
_refine_ls_weighting_scheme calc
_refine_ls_wR_factor_gt 0.1352
_refine_ls_wR_factor_ref 0.1353
_reflns_number_gt 7007
_reflns_number_total 7039
_reflns_threshold_expression >2sigma(I)
_cod_data_source_file om300271c_si_002.cif
_cod_data_source_block p21cx
_cod_depositor_comments
;
The following automatic conversions were performed:

'_symmetry_cell_setting' value 'Monoclinic' changed to 'monoclinic'
according to /home/saulius/struct/CIF-dictionaries/cif_core.dic
dictionary named 'cif_core.dic' version 2.4.1 from 2010-06-29.

Automatic conversion script
Id: cif_fix_values 1715 2011-07-08 13:25:40Z adriana 
;
_cod_original_sg_symbol_H-M P2(1)/c
_cod_database_code 4078305

loop_
_symmetry_equiv_pos_as_xyz
'x, y, z'
'-x, y+1/2, -z+1/2'
'-x, -y, -z'
'x, -y-1/2, z-1/2'

loop_
_atom_site_label
_atom_site_type_symbol
_atom_site_fract_x
_atom_site_fract_y
_atom_site_fract_z
_atom_site_U_iso_or_equiv
_atom_site_adp_type
_atom_site_occupancy
_atom_site_symmetry_multiplicity
_atom_site_calc_flag
_atom_site_refinement_flags
_atom_site_disorder_assembly
_atom_site_disorder_group
Ge1 Ge 0.81349(4) 0.33157(2) 0.199940(19) 0.01986(11) Uani 0.9275(12) 1 d PD A 1
Ge1B Ge 0.7759(5) 0.3217(3) 0.1825(3) 0.01986(11) Uani 0.0725(12) 1 d P A 2
N1 N 0.6756(3) 0.37920(17) 0.16583(13) 0.0328(6) Uani 1 1 d D . .
N2 N 0.6791(3) 0.46520(18) 0.15801(14) 0.0388(7) Uani 1 1 d D A .
C1 C 0.9413(3) 0.30281(17) 0.14259(13) 0.0206(6) Uani 1 1 d . . .
C2 C 1.0450(3) 0.25540(17) 0.16050(13) 0.0218(6) Uani 1 1 d . A .
C3 C 1.1188(3) 0.22353(18) 0.11651(14) 0.0238(6) Uani 1 1 d . . .
H3 H 1.1864 0.1900 0.1285 0.029 Uiso 1 1 calc R A .
C4 C 1.0961(3) 0.23955(18) 0.05630(14) 0.0261(7) Uani 1 1 d . A .
H4 H 1.1438 0.2145 0.0269 0.031 Uiso 1 1 calc R . .
C5 C 1.0027(3) 0.29283(18) 0.03943(13) 0.0253(7) Uani 1 1 d . . .
H5 H 0.9902 0.3071 -0.0017 0.030 Uiso 1 1 calc R A .
C6 C 0.9265(3) 0.32605(17) 0.08171(13) 0.0223(6) Uani 1 1 d . A .
C7 C 1.1002(3) 0.24295(19) 0.22331(13) 0.0240(6) Uani 1 1 d . . .
H7 H 1.0216 0.2538 0.2433 0.029 Uiso 1 1 calc R A .
C8 C 1.1635(3) 0.30888(19) 0.25125(14) 0.0269(7) Uani 1 1 d . A .
C9 C 1.2384(3) 0.2951(2) 0.30252(14) 0.0299(7) Uani 1 1 d . . .
H9 H 1.2793 0.3398 0.3213 0.036 Uiso 1 1 calc R A .
C10 C 1.2556(3) 0.2189(2) 0.32716(14) 0.0292(7) Uani 1 1 d . A .
C11 C 1.1931(3) 0.15486(19) 0.29931(14) 0.0266(7) Uani 1 1 d . . .
H11 H 1.2036 0.1020 0.3155 0.032 Uiso 1 1 calc R A .
C12 C 1.1160(3) 0.16556(19) 0.24868(14) 0.0253(7) Uani 1 1 d . A .
C13 C 1.1576(3) 0.3928(2) 0.22505(16) 0.0339(8) Uani 1 1 d . . .
H13A H 1.2120 0.4287 0.2490 0.051 Uiso 1 1 calc R A .
H13B H 1.0731 0.4130 0.2254 0.051 Uiso 1 1 calc R . .
H13C H 1.1839 0.3913 0.1836 0.051 Uiso 1 1 calc R . .
C14 C 1.3371(3) 0.2060(2) 0.38304(16) 0.0384(8) Uani 1 1 d . . .
H14A H 1.4233 0.2125 0.3732 0.058 Uiso 1 1 calc R A .
H14B H 1.3243 0.1513 0.3986 0.058 Uiso 1 1 calc R . .
H14C H 1.3166 0.2458 0.4136 0.058 Uiso 1 1 calc R . .
C15 C 1.0509(3) 0.09218(19) 0.22309(15) 0.0290(7) Uani 1 1 d . . .
H15A H 1.0837 0.0435 0.2432 0.044 Uiso 1 1 calc R A .
H15B H 1.0638 0.0887 0.1800 0.044 Uiso 1 1 calc R . .
H15C H 0.9628 0.0966 0.2295 0.044 Uiso 1 1 calc R . .
C16 C 0.8462(3) 0.39356(18) 0.05608(13) 0.0226(6) Uani 1 1 d . . .
C17 C 0.7431(3) 0.37749(18) 0.01810(13) 0.0240(6) Uani 1 1 d . A .
C18 C 0.6807(3) 0.44114(19) -0.01113(14) 0.0277(7) Uani 1 1 d . . .
H18 H 0.6100 0.4297 -0.0362 0.033 Uiso 1 1 calc R A .
C19 C 0.7201(3) 0.52118(19) -0.00437(14) 0.0275(7) Uani 1 1 d . A .
C20 C 0.8228(3) 0.53601(19) 0.03251(14) 0.0269(7) Uani 1 1 d . . .
H20 H 0.8506 0.5901 0.0376 0.032 Uiso 1 1 calc R A .
C21 C 0.8872(3) 0.47383(18) 0.06267(13) 0.0245(6) Uani 1 1 d . A .
C22 C 0.6977(3) 0.29193(19) 0.00828(14) 0.0287(7) Uani 1 1 d . . .
H22A H 0.6175 0.2930 -0.0135 0.043 Uiso 1 1 calc R A .
H22B H 0.6898 0.2653 0.0472 0.043 Uiso 1 1 calc R . .
H22C H 0.7564 0.2620 -0.0152 0.043 Uiso 1 1 calc R . .
C23 C 0.6540(3) 0.5891(2) -0.03839(16) 0.0359(8) Uani 1 1 d . . .
H23A H 0.6997 0.6034 -0.0737 0.054 Uiso 1 1 calc R A .
H23B H 0.6486 0.6364 -0.0122 0.054 Uiso 1 1 calc R . .
H23C H 0.5712 0.5713 -0.0513 0.054 Uiso 1 1 calc R . .
C24 C 0.9994(3) 0.49525(19) 0.10157(15) 0.0298(7) Uani 1 1 d . . .
H24A H 1.0293 0.5488 0.0902 0.045 Uiso 1 1 calc R A .
H24B H 1.0638 0.4549 0.0960 0.045 Uiso 1 1 calc R . .
H24C H 0.9781 0.4960 0.1438 0.045 Uiso 1 1 calc R . .
C25 C 0.7501(3) 0.23659(18) 0.24276(13) 0.0223(6) Uani 1 1 d . . .
C26 C 0.7589(3) 0.23742(18) 0.30628(14) 0.0239(6) Uani 1 1 d . A .
C27 C 0.7367(3) 0.16728(19) 0.33845(14) 0.0284(7) Uani 1 1 d . . .
H27 H 0.7444 0.1682 0.3811 0.034 Uiso 1 1 calc R A .
C28 C 0.7035(3) 0.09597(19) 0.30925(15) 0.0310(7) Uani 1 1 d . A .
H28 H 0.6966 0.0470 0.3311 0.037 Uiso 1 1 calc R . .
C29 C 0.6808(3) 0.09743(19) 0.24780(15) 0.0286(7) Uani 1 1 d . . .
H29 H 0.6513 0.0498 0.2281 0.034 Uiso 1 1 calc R A .
C30 C 0.6998(3) 0.16671(18) 0.21390(13) 0.0243(6) Uani 1 1 d . A .
C31 C 0.7827(3) 0.31301(18) 0.34280(13) 0.0230(6) Uani 1 1 d . . .
C32 C 0.8914(3) 0.32171(19) 0.37833(13) 0.0249(6) Uani 1 1 d . A .
C33 C 0.9105(3) 0.39129(19) 0.41258(14) 0.0269(7) Uani 1 1 d . . .
H33 H 0.9850 0.3970 0.4361 0.032 Uiso 1 1 calc R A .
C34 C 0.8236(3) 0.45274(18) 0.41342(13) 0.0255(7) Uani 1 1 d . A .
C35 C 0.7145(3) 0.44221(18) 0.37982(13) 0.0254(7) Uani 1 1 d . . .
H35 H 0.6535 0.4832 0.3806 0.030 Uiso 1 1 calc R A .
C36 C 0.6913(3) 0.37344(19) 0.34506(13) 0.0254(7) Uani 1 1 d . A .
C37 C 0.9874(3) 0.2566(2) 0.37942(14) 0.0301(7) Uani 1 1 d . . .
H37A H 1.0610 0.2756 0.4021 0.045 Uiso 1 1 calc R A .
H37B H 1.0082 0.2437 0.3382 0.045 Uiso 1 1 calc R . .
H37C H 0.9556 0.2081 0.3986 0.045 Uiso 1 1 calc R . .
C38 C 0.8466(3) 0.52875(19) 0.44975(15) 0.0303(7) Uani 1 1 d . . .
H38A H 0.7743 0.5639 0.4459 0.045 Uiso 1 1 calc R A .
H38B H 0.9180 0.5572 0.4349 0.045 Uiso 1 1 calc R . .
H38C H 0.8625 0.5145 0.4921 0.045 Uiso 1 1 calc R . .
C39 C 0.5689(3) 0.3640(2) 0.31216(14) 0.0305(7) Uani 1 1 d . . .
H39A H 0.5780 0.3731 0.2692 0.046 Uiso 1 1 calc R A .
H39B H 0.5110 0.4035 0.3274 0.046 Uiso 1 1 calc R . .
H39C H 0.5377 0.3092 0.3184 0.046 Uiso 1 1 calc R . .
C40 C 0.6455(3) 0.16276(18) 0.15031(13) 0.0234(6) Uani 1 1 d . . .
C41 C 0.5251(3) 0.19181(18) 0.13955(14) 0.0247(7) Uani 1 1 d . A .
C42 C 0.4651(3) 0.17817(18) 0.08405(14) 0.0257(7) Uani 1 1 d . . .
H42 H 0.3850 0.1997 0.0767 0.031 Uiso 1 1 calc R A .
C43 C 0.5182(3) 0.13418(18) 0.03899(14) 0.0237(6) Uani 1 1 d . A .
C44 C 0.6358(3) 0.10476(18) 0.05066(14) 0.0254(7) Uani 1 1 d . . .
H44 H 0.6735 0.0741 0.0205 0.030 Uiso 1 1 calc R A .
C45 C 0.7005(3) 0.11844(18) 0.10487(14) 0.0249(7) Uani 1 1 d . A .
C46 C 0.4561(3) 0.2337(2) 0.18820(15) 0.0330(8) Uani 1 1 d . . .
H46A H 0.3777 0.2543 0.1711 0.049 Uiso 1 1 calc R A .
H46B H 0.5054 0.2788 0.2046 0.049 Uiso 1 1 calc R . .
H46C H 0.4406 0.1951 0.2203 0.049 Uiso 1 1 calc R . .
C47 C 0.4524(3) 0.11942(19) -0.02103(14) 0.0284(7) Uani 1 1 d . . .
H47A H 0.3682 0.1401 -0.0202 0.043 Uiso 1 1 calc R A .
H47B H 0.4503 0.0612 -0.0294 0.043 Uiso 1 1 calc R . .
H47C H 0.4958 0.1473 -0.0525 0.043 Uiso 1 1 calc R . .
C48 C 0.8290(3) 0.0852(2) 0.11387(16) 0.0352(8) Uani 1 1 d . . .
H48A H 0.8526 0.0580 0.0771 0.053 Uiso 1 1 calc R A .
H48B H 0.8317 0.0464 0.1471 0.053 Uiso 1 1 calc R . .
H48C H 0.8862 0.1297 0.1232 0.053 Uiso 1 1 calc R . .
C49 C 0.5658(4) 0.5002(2) 0.17552(19) 0.0464(10) Uani 1 1 d . . .
H49A H 0.4968 0.4690 0.1579 0.070 Uiso 1 1 calc R A .
H49B H 0.5604 0.5563 0.1613 0.070 Uiso 1 1 calc R . .
H49C H 0.5630 0.4993 0.2194 0.070 Uiso 1 1 calc R . .
H1 H 0.860(3) 0.3954(14) 0.2414(11) 0.020(8) Uiso 1 1 d D . .
H1A H 0.636(3) 0.355(2) 0.1354(11) 0.053(13) Uiso 1 1 d D . .
H2A H 0.701(4) 0.479(3) 0.1219(9) 0.088(18) Uiso 1 1 d D . .

loop_
_atom_site_aniso_label
_atom_site_aniso_U_11
_atom_site_aniso_U_22
_atom_site_aniso_U_33
_atom_site_aniso_U_23
_atom_site_aniso_U_13
_atom_site_aniso_U_12
Ge1 0.0225(2) 0.01876(18) 0.0189(2) -0.00093(15) 0.00668(15) -0.00172(15)
Ge1B 0.0225(2) 0.01876(18) 0.0189(2) -0.00093(15) 0.00668(15) -0.00172(15)
N1 0.0337(14) 0.0306(14) 0.0343(15) 0.0009(13) 0.0049(12) 0.0004(12)
N2 0.0389(15) 0.0351(16) 0.0437(17) 0.0083(14) 0.0158(13) 0.0098(13)
C1 0.0224(13) 0.0188(13) 0.0212(14) -0.0041(12) 0.0080(11) -0.0051(11)
C2 0.0239(14) 0.0178(13) 0.0243(14) -0.0011(12) 0.0084(11) -0.0042(11)
C3 0.0218(14) 0.0229(14) 0.0271(15) -0.0023(13) 0.0046(12) -0.0029(11)
C4 0.0306(15) 0.0231(15) 0.0255(15) -0.0032(13) 0.0117(12) -0.0016(12)
C5 0.0318(15) 0.0252(15) 0.0195(14) -0.0012(13) 0.0083(12) -0.0037(12)
C6 0.0255(14) 0.0180(13) 0.0240(14) -0.0021(12) 0.0062(11) -0.0025(11)
C7 0.0174(13) 0.0298(15) 0.0257(15) -0.0050(13) 0.0094(11) -0.0044(12)
C8 0.0301(15) 0.0239(15) 0.0274(15) -0.0033(13) 0.0079(12) -0.0050(12)
C9 0.0288(15) 0.0326(17) 0.0284(16) -0.0071(14) 0.0031(13) -0.0071(13)
C10 0.0275(15) 0.0333(17) 0.0270(16) 0.0004(14) 0.0031(13) -0.0015(13)
C11 0.0256(14) 0.0251(15) 0.0291(16) 0.0037(13) 0.0023(12) 0.0006(12)
C12 0.0250(14) 0.0255(15) 0.0260(15) -0.0009(13) 0.0076(12) -0.0015(12)
C13 0.0387(18) 0.0280(16) 0.0346(18) -0.0037(15) -0.0021(14) -0.0109(14)
C14 0.0373(18) 0.042(2) 0.0350(18) 0.0020(16) -0.0099(15) -0.0075(16)
C15 0.0308(16) 0.0264(16) 0.0297(16) 0.0012(14) -0.0008(13) -0.0030(13)
C16 0.0269(14) 0.0220(14) 0.0197(14) 0.0005(12) 0.0102(11) -0.0009(12)
C17 0.0290(15) 0.0253(15) 0.0184(14) 0.0019(12) 0.0077(12) -0.0010(12)
C18 0.0289(15) 0.0311(16) 0.0235(15) 0.0042(14) 0.0054(12) -0.0001(13)
C19 0.0328(16) 0.0271(16) 0.0236(15) 0.0069(13) 0.0106(12) 0.0039(13)
C20 0.0310(15) 0.0211(14) 0.0294(16) 0.0006(13) 0.0116(13) -0.0020(12)
C21 0.0249(14) 0.0245(15) 0.0247(15) 0.0005(13) 0.0100(12) -0.0005(12)
C22 0.0325(16) 0.0270(16) 0.0268(16) 0.0032(14) 0.0033(13) -0.0053(13)
C23 0.0404(18) 0.0309(17) 0.0364(18) 0.0091(16) 0.0033(15) 0.0053(15)
C24 0.0315(16) 0.0223(15) 0.0361(17) -0.0012(14) 0.0055(13) -0.0039(13)
C25 0.0225(14) 0.0220(14) 0.0228(14) -0.0030(12) 0.0068(11) -0.0012(11)
C26 0.0238(14) 0.0241(15) 0.0245(15) -0.0027(13) 0.0072(12) -0.0029(12)
C27 0.0358(16) 0.0283(16) 0.0217(15) 0.0010(13) 0.0077(12) -0.0064(13)
C28 0.0381(17) 0.0238(15) 0.0315(17) 0.0035(14) 0.0062(14) -0.0058(13)
C29 0.0332(16) 0.0211(15) 0.0319(17) -0.0055(13) 0.0071(13) -0.0037(12)
C30 0.0264(14) 0.0231(14) 0.0240(15) -0.0029(13) 0.0091(12) -0.0010(12)
C31 0.0314(15) 0.0205(14) 0.0177(13) 0.0015(12) 0.0079(11) -0.0048(12)
C32 0.0301(15) 0.0265(15) 0.0186(14) 0.0011(13) 0.0080(12) -0.0014(12)
C33 0.0289(15) 0.0275(15) 0.0249(15) 0.0008(13) 0.0068(12) -0.0073(13)
C34 0.0337(16) 0.0234(15) 0.0202(14) 0.0000(13) 0.0091(12) -0.0074(12)
C35 0.0305(15) 0.0233(15) 0.0233(15) -0.0002(13) 0.0115(12) -0.0014(12)
C36 0.0268(14) 0.0292(16) 0.0208(14) -0.0012(13) 0.0090(12) -0.0048(12)
C37 0.0358(17) 0.0330(17) 0.0218(15) -0.0004(14) 0.0045(13) 0.0037(14)
C38 0.0364(17) 0.0259(16) 0.0293(16) -0.0038(14) 0.0077(13) -0.0094(13)
C39 0.0303(16) 0.0366(18) 0.0248(15) -0.0055(14) 0.0042(13) -0.0003(14)
C40 0.0265(14) 0.0198(14) 0.0243(15) -0.0021(12) 0.0062(12) -0.0041(12)
C41 0.0242(14) 0.0214(14) 0.0293(15) -0.0039(13) 0.0096(12) -0.0045(12)
C42 0.0216(14) 0.0237(15) 0.0323(16) -0.0006(13) 0.0045(12) -0.0018(12)
C43 0.0259(14) 0.0204(14) 0.0254(15) 0.0012(12) 0.0059(12) -0.0037(12)
C44 0.0294(15) 0.0222(14) 0.0252(15) -0.0062(13) 0.0081(12) -0.0008(12)
C45 0.0258(14) 0.0229(14) 0.0264(15) -0.0050(13) 0.0051(12) -0.0017(12)
C46 0.0218(14) 0.0393(18) 0.0384(18) -0.0136(16) 0.0074(13) -0.0014(13)
C47 0.0299(15) 0.0283(16) 0.0272(16) -0.0003(14) 0.0019(13) -0.0015(13)
C48 0.0294(16) 0.0414(19) 0.0346(18) -0.0158(16) 0.0000(14) 0.0065(14)
C49 0.046(2) 0.0350(19) 0.060(2) 0.0058(19) 0.0176(18) 0.0094(16)

loop_
_atom_type_symbol
_atom_type_description
_atom_type_scat_dispersion_real
_atom_type_scat_dispersion_imag
_atom_type_scat_source
C C 0.0181 0.0091 'International Tables Vol C Tables 4.2.6.8 and 6.1.1.4'
H H 0.0000 0.0000 'International Tables Vol C Tables 4.2.6.8 and 6.1.1.4'
N N 0.0311 0.0180 'International Tables Vol C Tables 4.2.6.8 and 6.1.1.4'
Ge Ge -1.0885 0.8855 'International Tables Vol C Tables 4.2.6.8 and 6.1.1.4'

loop_
_geom_angle_atom_site_label_1
_geom_angle_atom_site_label_2
_geom_angle_atom_site_label_3
_geom_angle
N1 Ge1 C25 104.08(12)
N1 Ge1 C1 114.92(12)
C25 Ge1 C1 113.00(12)
N1 Ge1 H1 101.8(11)
C25 Ge1 H1 112.5(11)
C1 Ge1 H1 110.0(11)
N1 Ge1B C25 120.0(3)
N1 Ge1B C1 129.4(4)
C25 Ge1B C1 109.8(3)
N1 Ge1B H1 94.9(9)
C25 Ge1B H1 93.6(9)
C1 Ge1B H1 89.5(9)
N2 N1 Ge1B 130.0(3)
N2 N1 Ge1 116.8(2)
N2 N1 H1A 112(2)
Ge1B N1 H1A 104(2)
Ge1 N1 H1A 119(2)
N1 N2 C49 109.8(3)
N1 N2 H2A 112(3)
C49 N2 H2A 115(3)
C6 C1 C2 118.4(3)
C6 C1 Ge1 120.0(2)
C2 C1 Ge1 121.6(2)
C6 C1 Ge1B 108.0(3)
C2 C1 Ge1B 131.4(3)
C3 C2 C1 119.2(3)
C3 C2 C7 112.4(3)
C1 C2 C7 127.9(3)
C4 C3 C2 121.8(3)
C4 C3 H3 119.1
C2 C3 H3 119.1
C3 C4 C5 118.9(3)
C3 C4 H4 120.6
C5 C4 H4 120.6
C4 C5 C6 121.3(3)
C4 C5 H5 119.4
C6 C5 H5 119.4
C5 C6 C1 119.8(3)
C5 C6 C16 112.7(3)
C1 C6 C16 127.0(3)
C12 C7 C8 118.3(3)
C12 C7 C2 122.2(3)
C8 C7 C2 117.8(3)
C12 C7 H7 94.4
C8 C7 H7 94.4
C2 C7 H7 94.4
C9 C8 C7 119.3(3)
C9 C8 C13 118.9(3)
C7 C8 C13 121.7(3)
C10 C9 C8 122.6(3)
C10 C9 H9 118.7
C8 C9 H9 118.7
C9 C10 C11 117.5(3)
C9 C10 C14 121.3(3)
C11 C10 C14 121.2(3)
C12 C11 C10 122.2(3)
C12 C11 H11 118.9
C10 C11 H11 118.9
C11 C12 C7 120.1(3)
C11 C12 C15 117.6(3)
C7 C12 C15 122.3(3)
C8 C13 H13A 109.5
C8 C13 H13B 109.5
H13A C13 H13B 109.5
C8 C13 H13C 109.5
H13A C13 H13C 109.5
H13B C13 H13C 109.5
C10 C14 H14A 109.5
C10 C14 H14B 109.5
H14A C14 H14B 109.5
C10 C14 H14C 109.5
H14A C14 H14C 109.5
H14B C14 H14C 109.5
C12 C15 H15A 109.5
C12 C15 H15B 109.5
H15A C15 H15B 109.5
C12 C15 H15C 109.5
H15A C15 H15C 109.5
H15B C15 H15C 109.5
C17 C16 C21 119.0(3)
C17 C16 C6 121.5(3)
C21 C16 C6 118.8(3)
C18 C17 C16 119.9(3)
C18 C17 C22 119.2(3)
C16 C17 C22 120.9(3)
C19 C18 C17 121.5(3)
C19 C18 H18 119.2
C17 C18 H18 119.2
C20 C19 C18 118.0(3)
C20 C19 C23 121.3(3)
C18 C19 C23 120.7(3)
C19 C20 C21 122.1(3)
C19 C20 H20 119.0
C21 C20 H20 119.0
C20 C21 C16 119.6(3)
C20 C21 C24 118.6(3)
C16 C21 C24 121.8(3)
C17 C22 H22A 109.5
C17 C22 H22B 109.5
H22A C22 H22B 109.5
C17 C22 H22C 109.5
H22A C22 H22C 109.5
H22B C22 H22C 109.5
C19 C23 H23A 109.5
C19 C23 H23B 109.5
H23A C23 H23B 109.5
C19 C23 H23C 109.5
H23A C23 H23C 109.5
H23B C23 H23C 109.5
C21 C24 H24A 109.5
C21 C24 H24B 109.5
H24A C24 H24B 109.5
C21 C24 H24C 109.5
H24A C24 H24C 109.5
H24B C24 H24C 109.5
C26 C25 C30 117.9(3)
C26 C25 Ge1B 132.0(3)
C30 C25 Ge1B 109.6(3)
C26 C25 Ge1 117.8(2)
C30 C25 Ge1 124.3(2)
C27 C26 C25 120.2(3)
C27 C26 C31 116.2(3)
C25 C26 C31 123.4(3)
C28 C27 C26 121.0(3)
C28 C27 H27 119.5
C26 C27 H27 119.5
C29 C28 C27 118.8(3)
C29 C28 H28 120.6
C27 C28 H28 120.6
C28 C29 C30 121.9(3)
C28 C29 H29 119.1
C30 C29 H29 119.1
C29 C30 C25 119.1(3)
C29 C30 C40 114.3(3)
C25 C30 C40 125.9(3)
C32 C31 C36 119.1(3)
C32 C31 C26 120.7(3)
C36 C31 C26 120.1(3)
C33 C32 C31 119.7(3)
C33 C32 C37 119.8(3)
C31 C32 C37 120.4(3)
C34 C33 C32 121.8(3)
C34 C33 H33 119.1
C32 C33 H33 119.1
C35 C34 C33 118.0(3)
C35 C34 C38 120.7(3)
C33 C34 C38 121.3(3)
C34 C35 C36 122.1(3)
C34 C35 H35 118.9
C36 C35 H35 118.9
C35 C36 C31 119.2(3)
C35 C36 C39 119.4(3)
C31 C36 C39 121.4(3)
C32 C37 H37A 109.5
C32 C37 H37B 109.5
H37A C37 H37B 109.5
C32 C37 H37C 109.5
H37A C37 H37C 109.5
H37B C37 H37C 109.5
C34 C38 H38A 109.5
C34 C38 H38B 109.5
H38A C38 H38B 109.5
C34 C38 H38C 109.5
H38A C38 H38C 109.5
H38B C38 H38C 109.5
C36 C39 H39A 109.5
C36 C39 H39B 109.5
H39A C39 H39B 109.5
C36 C39 H39C 109.5
H39A C39 H39C 109.5
H39B C39 H39C 109.5
C45 C40 C41 118.7(3)
C45 C40 C30 122.4(3)
C41 C40 C30 117.8(3)
C42 C41 C40 119.5(3)
C42 C41 C46 118.8(3)
C40 C41 C46 121.6(3)
C43 C42 C41 122.3(3)
C43 C42 H42 118.9
C41 C42 H42 118.9
C44 C43 C42 117.5(3)
C44 C43 C47 120.5(3)
C42 C43 C47 121.9(3)
C43 C44 C45 122.3(3)
C43 C44 H44 118.8
C45 C44 H44 118.8
C44 C45 C40 119.7(3)
C44 C45 C48 119.2(3)
C40 C45 C48 121.2(3)
C41 C46 H46A 109.5
C41 C46 H46B 109.5
H46A C46 H46B 109.5
C41 C46 H46C 109.5
H46A C46 H46C 109.5
H46B C46 H46C 109.5
C43 C47 H47A 109.5
C43 C47 H47B 109.5
H47A C47 H47B 109.5
C43 C47 H47C 109.5
H47A C47 H47C 109.5
H47B C47 H47C 109.5
C45 C48 H48A 109.5
C45 C48 H48B 109.5
H48A C48 H48B 109.5
C45 C48 H48C 109.5
H48A C48 H48C 109.5
H48B C48 H48C 109.5
N2 C49 H49A 109.5
N2 C49 H49B 109.5
H49A C49 H49B 109.5
N2 C49 H49C 109.5
H49A C49 H49C 109.5
H49B C49 H49C 109.5

loop_
_geom_bond_atom_site_label_1
_geom_bond_atom_site_label_2
_geom_bond_distance
Ge1 N1 1.831(3)
Ge1 C25 1.979(3)
Ge1 C1 1.992(3)
Ge1 H1 1.477(17)
Ge1B N1 1.483(6)
Ge1B C25 1.974(6)
Ge1B C1 2.071(6)
Ge1B H1 1.985(18)
Ge1B H1A 1.89(3)
N1 N2 1.433(4)
N1 H1A 0.881(10)
N2 C49 1.434(4)
N2 H2A 0.879(10)
C1 C6 1.412(4)
C1 C2 1.418(4)
C2 C3 1.400(4)
C2 C7 1.512(4)
C3 C4 1.379(4)
C3 H3 0.9500
C4 C5 1.385(4)
C4 H4 0.9500
C5 C6 1.398(4)
C5 H5 0.9500
C6 C16 1.514(4)
C7 C12 1.406(4)
C7 C8 1.419(4)
C7 H7 1.0000
C8 C9 1.392(5)
C8 C13 1.505(4)
C9 C10 1.383(5)
C9 H9 0.9500
C10 C11 1.389(4)
C10 C14 1.511(4)
C11 C12 1.387(4)
C11 H11 0.9500
C12 C15 1.504(4)
C13 H13A 0.9800
C13 H13B 0.9800
C13 H13C 0.9800
C14 H14A 0.9800
C14 H14B 0.9800
C14 H14C 0.9800
C15 H15A 0.9800
C15 H15B 0.9800
C15 H15C 0.9800
C16 C17 1.401(4)
C16 C21 1.405(4)
C17 C18 1.397(4)
C17 C22 1.511(4)
C18 C19 1.397(4)
C18 H18 0.9500
C19 C20 1.380(5)
C19 C23 1.517(4)
C20 C21 1.399(4)
C20 H20 0.9500
C21 C24 1.508(4)
C22 H22A 0.9800
C22 H22B 0.9800
C22 H22C 0.9800
C23 H23A 0.9800
C23 H23B 0.9800
C23 H23C 0.9800
C24 H24A 0.9800
C24 H24B 0.9800
C24 H24C 0.9800
C25 C26 1.415(4)
C25 C30 1.420(4)
C26 C27 1.390(4)
C26 C31 1.507(4)
C27 C28 1.386(5)
C27 H27 0.9500
C28 C29 1.381(5)
C28 H28 0.9500
C29 C30 1.393(4)
C29 H29 0.9500
C30 C40 1.512(4)
C31 C32 1.402(4)
C31 C36 1.413(4)
C32 C33 1.391(4)
C32 C37 1.500(4)
C33 C34 1.389(4)
C33 H33 0.9500
C34 C35 1.387(4)
C34 C38 1.510(4)
C35 C36 1.392(4)
C35 H35 0.9500
C36 C39 1.501(4)
C37 H37A 0.9800
C37 H37B 0.9800
C37 H37C 0.9800
C38 H38A 0.9800
C38 H38B 0.9800
C38 H38C 0.9800
C39 H39A 0.9800
C39 H39B 0.9800
C39 H39C 0.9800
C40 C45 1.407(4)
C40 C41 1.408(4)
C41 C42 1.391(4)
C41 C46 1.515(4)
C42 C43 1.388(4)
C42 H42 0.9500
C43 C44 1.384(4)
C43 C47 1.508(4)
C44 C45 1.389(4)
C44 H44 0.9500
C45 C48 1.509(4)
C46 H46A 0.9800
C46 H46B 0.9800
C46 H46C 0.9800
C47 H47A 0.9800
C47 H47B 0.9800
C47 H47C 0.9800
C48 H48A 0.9800
C48 H48B 0.9800
C48 H48C 0.9800
C49 H49A 0.9800
C49 H49B 0.9800
C49 H49C 0.9800

loop_
_geom_torsion_atom_site_label_1
_geom_torsion_atom_site_label_2
_geom_torsion_atom_site_label_3
_geom_torsion_atom_site_label_4
_geom_torsion
C25 Ge1B N1 N2 135.5(4)
C1 Ge1B N1 N2 -54.9(7)
C25 Ge1B N1 Ge1 97.8(9)
C1 Ge1B N1 Ge1 -92.7(9)
C25 Ge1 N1 N2 149.8(2)
C1 Ge1 N1 N2 -86.1(2)
C25 Ge1 N1 Ge1B -61.9(8)
C1 Ge1 N1 Ge1B 62.2(8)
Ge1B N1 N2 C49 -147.3(4)
Ge1 N1 N2 C49 -136.4(3)
N1 Ge1 C1 C6 5.7(3)
C25 Ge1 C1 C6 125.0(2)
N1 Ge1 C1 C2 -170.8(2)
C25 Ge1 C1 C2 -51.6(3)
N1 Ge1 C1 Ge1B -38.9(6)
C25 Ge1 C1 Ge1B 80.4(6)
N1 Ge1B C1 C6 -25.8(6)
C25 Ge1B C1 C6 144.6(3)
N1 Ge1B C1 C2 172.1(4)
C25 Ge1B C1 C2 -17.5(5)
N1 Ge1B C1 Ge1 114.4(8)
C25 Ge1B C1 Ge1 -75.2(6)
C6 C1 C2 C3 -9.2(4)
Ge1 C1 C2 C3 167.5(2)
Ge1B C1 C2 C3 151.5(3)
C6 C1 C2 C7 161.3(3)
Ge1 C1 C2 C7 -22.1(4)
Ge1B C1 C2 C7 -38.1(5)
C1 C2 C3 C4 2.5(4)
C7 C2 C3 C4 -169.3(3)
C2 C3 C4 C5 4.3(4)
C3 C4 C5 C6 -4.3(5)
C4 C5 C6 C1 -2.5(4)
C4 C5 C6 C16 169.7(3)
C2 C1 C6 C5 9.2(4)
Ge1 C1 C6 C5 -167.5(2)
Ge1B C1 C6 C5 -155.7(3)
C2 C1 C6 C16 -161.7(3)
Ge1 C1 C6 C16 21.6(4)
Ge1B C1 C6 C16 33.4(4)
C3 C2 C7 C12 -65.3(4)
C1 C2 C7 C12 123.7(3)
C3 C2 C7 C8 99.5(3)
C1 C2 C7 C8 -71.5(4)
C12 C7 C8 C9 -0.2(4)
C2 C7 C8 C9 -165.6(3)
C12 C7 C8 C13 176.4(3)
C2 C7 C8 C13 11.0(4)
C7 C8 C9 C10 1.1(5)
C13 C8 C9 C10 -175.5(3)
C8 C9 C10 C11 -1.0(5)
C8 C9 C10 C14 -179.7(3)
C9 C10 C11 C12 0.0(5)
C14 C10 C11 C12 178.7(3)
C10 C11 C12 C7 0.9(5)
C10 C11 C12 C15 -178.7(3)
C8 C7 C12 C11 -0.8(4)
C2 C7 C12 C11 164.0(3)
C8 C7 C12 C15 178.8(3)
C2 C7 C12 C15 -16.5(4)
C5 C6 C16 C17 75.4(3)
C1 C6 C16 C17 -113.2(3)
C5 C6 C16 C21 -94.2(3)
C1 C6 C16 C21 77.2(4)
C21 C16 C17 C18 -1.8(4)
C6 C16 C17 C18 -171.4(3)
C21 C16 C17 C22 178.3(3)
C6 C16 C17 C22 8.7(4)
C16 C17 C18 C19 1.2(4)
C22 C17 C18 C19 -178.9(3)
C17 C18 C19 C20 -0.3(4)
C17 C18 C19 C23 177.6(3)
C18 C19 C20 C21 0.0(4)
C23 C19 C20 C21 -177.9(3)
C19 C20 C21 C16 -0.7(4)
C19 C20 C21 C24 179.3(3)
C17 C16 C21 C20 1.6(4)
C6 C16 C21 C20 171.4(3)
C17 C16 C21 C24 -178.4(3)
C6 C16 C21 C24 -8.5(4)
N1 Ge1B C25 C26 -83.2(5)
C1 Ge1B C25 C26 105.3(4)
N1 Ge1B C25 C30 88.2(5)
C1 Ge1B C25 C30 -83.2(3)
N1 Ge1B C25 Ge1 -118.7(8)
C1 Ge1B C25 Ge1 69.8(5)
N1 Ge1 C25 C26 -111.5(2)
C1 Ge1 C25 C26 123.2(2)
N1 Ge1 C25 C30 70.5(3)
C1 Ge1 C25 C30 -54.9(3)
N1 Ge1 C25 Ge1B 39.3(6)
C1 Ge1 C25 Ge1B -86.0(6)
C30 C25 C26 C27 9.8(4)
Ge1B C25 C26 C27 -179.3(3)
Ge1 C25 C26 C27 -168.4(2)
C30 C25 C26 C31 -165.6(3)
Ge1B C25 C26 C31 5.3(5)
Ge1 C25 C26 C31 16.2(4)
C25 C26 C27 C28 -1.2(5)
C31 C26 C27 C28 174.5(3)
C26 C27 C28 C29 -6.4(5)
C27 C28 C29 C30 5.3(5)
C28 C29 C30 C25 3.4(5)
C28 C29 C30 C40 -167.8(3)
C26 C25 C30 C29 -10.8(4)
Ge1B C25 C30 C29 176.3(3)
Ge1 C25 C30 C29 167.2(2)
C26 C25 C30 C40 159.3(3)
Ge1B C25 C30 C40 -13.5(4)
Ge1 C25 C30 C40 -22.6(4)
C27 C26 C31 C32 69.6(4)
C25 C26 C31 C32 -114.8(3)
C27 C26 C31 C36 -105.7(3)
C25 C26 C31 C36 69.9(4)
C36 C31 C32 C33 -3.5(4)
C26 C31 C32 C33 -178.8(3)
C36 C31 C32 C37 176.8(3)
C26 C31 C32 C37 1.5(4)
C31 C32 C33 C34 0.9(4)
C37 C32 C33 C34 -179.4(3)
C32 C33 C34 C35 1.4(4)
C32 C33 C34 C38 -178.7(3)
C33 C34 C35 C36 -1.2(4)
C38 C34 C35 C36 178.9(3)
C34 C35 C36 C31 -1.3(4)
C34 C35 C36 C39 177.0(3)
C32 C31 C36 C35 3.7(4)
C26 C31 C36 C35 179.0(3)
C32 C31 C36 C39 -174.7(3)
C26 C31 C36 C39 0.7(4)
C29 C30 C40 C45 -76.5(4)
C25 C30 C40 C45 113.0(3)
C29 C30 C40 C41 91.4(3)
C25 C30 C40 C41 -79.1(4)
C45 C40 C41 C42 -1.9(4)
C30 C40 C41 C42 -170.3(3)
C45 C40 C41 C46 174.7(3)
C30 C40 C41 C46 6.3(4)
C40 C41 C42 C43 2.3(5)
C46 C41 C42 C43 -174.4(3)
C41 C42 C43 C44 -1.1(4)
C41 C42 C43 C47 179.8(3)
C42 C43 C44 C45 -0.5(5)
C47 C43 C44 C45 178.6(3)
C43 C44 C45 C40 0.8(5)
C43 C44 C45 C48 -179.2(3)
C41 C40 C45 C44 0.4(4)
C30 C40 C45 C44 168.2(3)
C41 C40 C45 C48 -179.6(3)
C30 C40 C45 C48 -11.7(5)
